data_7718844
loop_
_publ_author_name
'Deuter, Katharina L.'
'Vollmar, Katharina'
'Rieser, Jan'
'Linseis, Michael'
'Winter, Rainer F.'

_publ_section_title
;
 The influence of charge transfer on the emissive properties of pyridine
 dipyrrolide bismuth complexes.
;
_journal_issue 25
_journal_name_full 'Dalton transactions (Cambridge, England : 2003)'
_journal_page_first 9921
_journal_page_last 9929
_journal_paper_doi 10.1039/d5dt00869g
_journal_volume 54
_journal_year 2025
_chemical_formula_moiety '2(C41 H27 Bi Br F6 N3 O2), 0.5[C6H14]'
_chemical_formula_sum 'C83 H56 Bi2 Br2 F12 N6 O4.25'
_chemical_formula_weight 2011.156
_chemical_properties_physical Air-sensitive,Moisture-sensitive,Oxygen-sensitive
_space_group_crystal_system triclinic
_space_group_IT_number 2
_space_group_name_Hall '-P 1'
_space_group_name_H-M_alt 'P -1'
_symmetry_Int_Tables_number 2
_atom_sites_solution_primary iterative
_audit_creation_date 2025-02-10
_audit_creation_method
;
Olex2 1.5
(compiled 2024.02.16 svn.r378c4104 for OlexSys, GUI svn.r6928)
;
_audit_update_record
;
2025-04-09 deposited with the CCDC.	2025-05-28 downloaded from the CCDC.
;
_cell_angle_alpha 95.724(3)
_cell_angle_beta 110.728(3)
_cell_angle_gamma 104.280(3)
_cell_formula_units_Z 2
_cell_length_a 13.4323(5)
_cell_length_b 16.9364(6)
_cell_length_c 17.9664(6)
_cell_measurement_reflns_used 50268
_cell_measurement_temperature 100
_cell_measurement_theta_max 28.07
_cell_measurement_theta_min 1.93
_cell_volume 3624.8(3)
_computing_cell_refinement
;
X-Area Recipe 1.33.0.0 (STOE, 2015)
;
_computing_data_collection
;
X-Area WinXpose 2.0.22.0 (STOE, 2016)
;
_computing_data_reduction
;
X-Area Integrate 1.74.2.0 (STOE, 2018)
X-Area LANA 1.75.3.0 (STOE, 2018)
;
_computing_molecular_graphics 'Olex2 1.5 (Dolomanov et al., 2009)'
_computing_publication_material 'Olex2 1.5 (Dolomanov et al., 2009)'
_computing_structure_refinement 'olex2.refine 1.5 (Bourhis et al., 2015)'
_computing_structure_solution 'olex2.solve 1.5 (Bourhis et al., 2015)'
_diffrn_ambient_temperature 100
_diffrn_detector 'image plate (34 cm diameter)'
_diffrn_detector_area_resol_mean 6.67
_diffrn_detector_type 'STOE Imaging Plate'
_diffrn_measured_fraction_theta_full 0.9947
_diffrn_measured_fraction_theta_max 0.9815
_diffrn_measurement_details
;
 420 frames, detector distance = 80 mm
;
_diffrn_measurement_device '2-circle diffractometer'
_diffrn_measurement_device_type 'STOE IPDS 2T'
_diffrn_measurement_method 'rotation method, \w scans'
_diffrn_radiation_collimation '0.5 mm diameter, monocapillary'
_diffrn_radiation_monochromator 'plane graphite'
_diffrn_radiation_polarisn_norm 0
_diffrn_radiation_probe x-ray
_diffrn_radiation_type 'Mo K\a'
_diffrn_radiation_wavelength 0.71073
_diffrn_reflns_av_R_equivalents 0.0793
_diffrn_reflns_av_unetI/netI 0.0765
_diffrn_reflns_Laue_measured_fraction_full 0.9947
_diffrn_reflns_Laue_measured_fraction_max 0.9815
_diffrn_reflns_limit_h_max 17
_diffrn_reflns_limit_h_min -15
_diffrn_reflns_limit_k_max 21
_diffrn_reflns_limit_k_min -21
_diffrn_reflns_limit_l_max 23
_diffrn_reflns_limit_l_min -23
_diffrn_reflns_number 30648
_diffrn_reflns_point_group_measured_fraction_full 0.9947
_diffrn_reflns_point_group_measured_fraction_max 0.9815
_diffrn_reflns_theta_full 25.2417
_diffrn_reflns_theta_max 27.64
_diffrn_reflns_theta_min 2.25
_diffrn_source 'Sealed Mo X-ray tube, 12 x 0.4 mm long-fine focus'
_diffrn_source_current 40
_diffrn_source_power 2.000
_diffrn_source_voltage 50
_exptl_absorpt_coefficient_mu 6.039
_exptl_absorpt_correction_T_max 0.1224
_exptl_absorpt_correction_T_min 0.0265
_exptl_absorpt_correction_type multi-scan
_exptl_absorpt_process_details
;
STOE X-Red32, absorption correction by Gaussian integration, analogous to
P. Coppens, "The Evaluation of Absorption and Extinction in Single-Crystal
Structure Analysis", published in: F. R. Ahmed (Editor), "Crystallographic
Computing", Munksgaard, Copenhagen (1970), 255 - 270.
Afterwards scaling of reflection intensities was performed within STOE LANA.
J. Koziskova, F. Hahn, J. Richter, J. Kozisek, "Comparison of different
absorption corrections on the model structure of tetrakis(\m~2~-acetato)-
diaqua-di-copper(II)", Acta Chimica Slovaca, vol. 9, no. 2, 2016, pp. 136 - 140.
Finally a spherical absorption correction was done within STOE LANA.
;
_exptl_crystal_colour red
_exptl_crystal_colour_primary red
_exptl_crystal_density_diffrn 1.843
_exptl_crystal_density_method 'not measured'
_exptl_crystal_description platelet
_exptl_crystal_F_000 1934.655
_exptl_crystal_size_max 0.35
_exptl_crystal_size_mid 0.173
_exptl_crystal_size_min 0.02
_refine_diff_density_max 7.5649
_refine_diff_density_min -8.0544
_refine_diff_density_rms 0.4495
_refine_ls_d_res_high 0.7660
_refine_ls_d_res_low 9.0710
_refine_ls_goodness_of_fit_ref 1.1953
_refine_ls_hydrogen_treatment constr
_refine_ls_matrix_type full
_refine_ls_number_constraints 112
_refine_ls_number_parameters 1022
_refine_ls_number_reflns 16587
_refine_ls_number_restraints 78
_refine_ls_restrained_S_all 1.1924
_refine_ls_R_factor_all 0.1244
_refine_ls_R_factor_gt 0.1003
_refine_ls_shift/su_max -0.0008
_refine_ls_shift/su_mean 0.0001
_refine_ls_structure_factor_coef Fsqd
_refine_ls_weighting_details 'w=1/[\s^2^(Fo^2^)+(0.2P)^2^] where P=(Fo^2^+2Fc^2^)/3'
_refine_ls_weighting_scheme calc
_refine_ls_wR_factor_gt 0.2726
_refine_ls_wR_factor_ref 0.3018
_reflns_Friedel_coverage 0.0
_reflns_limit_h_max 16
_reflns_limit_h_min -17
_reflns_limit_k_max 21
_reflns_limit_k_min -21
_reflns_limit_l_max 23
_reflns_limit_l_min 0
_reflns_number_gt 12493
_reflns_number_total 16587
_reflns_threshold_expression I>=2u(I)
_cod_data_source_file d5dt00869g2.cif
_cod_data_source_block JRKD10-THF-hex
_cod_depositor_comments 'Adding full bibliography for 7718839--7718844.cif.'
_cod_database_code 7718844
_olex2_refinement_description
;
1. Restrained distances
 O5-C83 = O5-C86
 1.44 with sigma of 0.02
 C83-C84 = C85-C86
 1.53 with sigma of 0.02
 C84-C85
 1.54 with sigma of 0.02
 O5-C84 = O5-C85 = C83-C85 = C84-C86
 2.38 with sigma of 0.04
 O5-C83 \\sim O5-C86
 with sigma of 0.02
 O5-C84 \\sim O5-C85
 with sigma of 0.04
 C83-C84 \\sim C84-C85 \\sim C85-C86
 with sigma of 0.02
 C84-C86 \\sim C83-C85
 with sigma of 0.04
2. Uiso/Uaniso restraints and constraints
O5 \\sim C83 \\sim C84 \\sim C85 \\sim C86: within 2A with sigma of 0.04 and
sigma for terminal atoms of 0.08 within 2A
3. Rigid body (RIGU) restrains
 O5, C83, C86, C84, C85
 with sigma for 1-2 distances of 0.001 and sigma for 1-3 distances of 0.001
4. Others
 Fixed Sof: O5(0.25) C83(0.25) H3a(0.25) H3b(0.25) C84(0.25) H4a(0.25)
 H4b(0.25) C85(0.25) H5a(0.25) H5b(0.25) C86(0.25) H6a(0.25) H6b(0.25)
5.a Secondary CH2 refined with riding coordinates:
 C83(H3a,H3b), C84(H4a,H4b), C85(H5a,H5b), C86(H6a,H6b)
5.b Aromatic/amide H refined with riding coordinates:
 C22(H00O), C63(H00Q), C1(H00S), C61(H00T), C40(H00U), C26(H00X), C33(H00Y),
 C43(H011), C54(H019), C78(H01D), C67(H01G), C29(H01H), C42(H01I), C36(H01K),
 C47(H01L), C39(H01M), C2(H01P), C37(H01Q), C58(H01R), C60(H01S), C30(H01T),
 C57(H01U), C80(H01Z), C77(H020), C19(H022), C81(H023), C20(H025), C32(H027),
 C6(H028), C53(H029), C70(H02C), C9(H02D), C12(H02E), C73(H02F), C50(H02G),
 C16(H02H), C74(H02I), C13(H02K), C17(H02M), C51(H02O), C10(H02V), C71(H02W)
5.c Idealised Me refined as rotating group:
 C34(H02a,H02b,H02j), C14(H02l,H02n,H02p), C55(H02q,H02r,H02s), C75(H03a,H03b,
 H03c)
;
_olex2_refine_details
;
Refinement using NoSpherA2, an implementation of
NOn-SPHERical Atom-form-factors in Olex2.
Please cite:
F. Kleemiss et al. Chem. Sci. DOI 10.1039/D0SC05526C - 2021
NoSpherA2 implementation of HAR makes use of
tailor-made aspherical atomic form factors calculated
on-the-fly from a Hirshfeld-partitioned electron density (ED) - not from
spherical-atom form factors.

The ED is calculated from a gaussian basis set single determinant SCF
wavefunction - either Hartree-Fock or DFT using selected funtionals
 - for a fragment of the crystal.
This fragment can be embedded in an electrostatic crystal field by employing cluster charges
or modelled using implicit solvation models, depending on the software used.
The following options were used:
   SOFTWARE:       ORCA 5.0
   PARTITIONING:   NoSpherA2
   INT ACCURACY:   Normal
   METHOD:         R2SCAN
   BASIS SET:      x2c-TZVP
   CHARGE:         0
   MULTIPLICITY:   1
   RELATIVISTIC:   DKH2
   DATE:           2025-02-05_12-17-11
;
_olex2_submission_special_instructions 'No special instructions were received'

loop_
_space_group_symop_id
_space_group_symop_operation_xyz
1 x,y,z
2 -x,-y,-z

loop_
_atom_site_label
_atom_site_type_symbol
_atom_site_fract_x
_atom_site_fract_y
_atom_site_fract_z
_atom_site_U_iso_or_equiv
_atom_site_adp_type
_atom_site_occupancy
_atom_site_refinement_flags_posn
_atom_site_refinement_flags_adp
_atom_site_refinement_flags_occupancy
_atom_site_disorder_group
Bi1 Bi -0.08231(3) 0.06809(2) -0.24883(3) 0.02934(15) Uani 1.000000 . . . .
Bi2 Bi 0.05957(4) 0.35831(3) -0.17968(3) 0.03936(17) Uani 1.000000 . . . .
Br1 Br 0.01986(10) -0.04795(7) -0.22212(7) 0.0343(3) Uani 1.000000 . . . .
Br2 Br -0.04975(11) 0.45839(9) -0.24757(9) 0.0451(3) Uani 1.000000 . . . .
F11 F -0.5748(6) 0.0511(5) -0.0082(5) 0.0435(18) Uani 1.000000 . . . .
F12 F -0.6924(6) 0.0868(5) -0.1040(5) 0.0485(19) Uani 1.000000 . . . .
F6 F 0.1960(7) 0.2229(5) 0.3766(5) 0.0449(18) Uani 1.000000 . . . .
N5 N 0.0023(8) 0.3572(6) -0.0756(6) 0.0287(19) Uani 1.000000 . . . .
N1 N 0.0644(7) 0.1534(5) -0.1299(6) 0.0265(18) Uani 1.000000 . . . .
F2 F -0.7286(7) -0.2731(6) -0.1105(5) 0.055(2) Uani 1.000000 . . . .
F4 F 0.1771(8) 0.3453(5) 0.3671(5) 0.0502(19) Uani 1.000000 . . . .
F10 F -0.5755(7) 0.1775(5) 0.0001(5) 0.0507(19) Uani 1.000000 . . . .
F5 F 0.3382(7) 0.3277(6) 0.3942(5) 0.060(2) Uani 1.000000 . . . .
N2 N -0.1282(9) 0.0488(6) -0.1401(6) 0.034(2) Uani 1.000000 . . . .
F3 F -0.8493(7) -0.2920(6) -0.2325(6) 0.068(3) Uani 1.000000 . . . .
F1 F -0.8025(7) -0.1777(6) -0.1473(7) 0.061(2) Uani 1.000000 . . . .
N4 N -0.1159(8) 0.2587(6) -0.2233(6) 0.0293(19) Uani 1.000000 . . . .
N6 N 0.1920(8) 0.4639(6) -0.0731(6) 0.031(2) Uani 1.000000 . . . .
O1 O -0.1800(8) 0.0062(7) -0.6187(6) 0.048(2) Uani 1.000000 . . . .
O3 O 0.4732(8) 0.5799(6) -0.2944(6) 0.046(2) Uani 1.000000 . . . .
C23 C -0.0522(9) 0.0863(7) -0.0646(7) 0.028(2) Uani 1.000000 . . . .
O2 O 0.3492(8) 0.3073(6) -0.3395(5) 0.039(2) Uani 1.000000 . . . .
F8 F 0.4701(9) 0.5683(7) 0.4491(5) 0.069(3) Uani 1.000000 . . . .
C22 C -0.0720(9) 0.0638(6) 0.0026(7) 0.028(2) Uani 1.000000 . . . .
H00O H -0.0194(9) 0.0903(6) 0.0562(7) 0.034(3) Uiso 1.000000 R . . .
O4 O -0.1234(8) 0.2178(7) -0.5857(6) 0.053(3) Uani 1.000000 . . . .
C63 C -0.1437(9) 0.3222(7) -0.0281(7) 0.029(2) Uani 1.000000 . . . .
H00Q H -0.2179(9) 0.2913(7) -0.0374(7) 0.035(3) Uiso 1.000000 R . . .
N3 N -0.2506(8) -0.0313(6) -0.2933(6) 0.0305(19) Uani 1.000000 . . . .
C1 C -0.1699(8) 0.0018(7) -0.0097(7) 0.028(2) Uani 1.000000 . . . .
H00S H -0.1833(8) -0.0149(7) 0.0357(7) 0.034(3) Uiso 1.000000 R . . .
C61 C 0.2827(9) 0.4749(7) 0.1943(7) 0.032(2) Uani 1.000000 . . . .
H00T H 0.2514(9) 0.4181(7) 0.1670(7) 0.038(3) Uiso 1.000000 R . . .
C40 C 0.0751(9) 0.2434(7) 0.1199(7) 0.032(2) Uani 1.000000 . . . .
H00U H 0.0027(9) 0.2375(7) 0.0809(7) 0.039(3) Uiso 1.000000 R . . .
C25 C 0.1366(8) 0.2096(7) 0.0053(7) 0.027(2) Uani 1.000000 . . . .
F7 F 0.4237(11) 0.6802(6) 0.4398(6) 0.079(3) Uani 1.000000 . . . .
C26 C 0.2100(9) 0.2493(7) -0.0272(7) 0.028(2) Uani 1.000000 . . . .
H00X H 0.2792(9) 0.2915(7) 0.0022(7) 0.034(3) Uiso 1.000000 R . . .
C33 C 0.1843(9) 0.1782(7) -0.2440(7) 0.031(2) Uani 1.000000 . . . .
H00Y H 0.1344(9) 0.1239(7) -0.2545(7) 0.037(3) Uiso 1.000000 R . . .
C64 C -0.1016(9) 0.3100(7) -0.0868(7) 0.030(2) Uani 1.000000 . . . .
C35 C 0.1588(9) 0.2302(7) 0.0929(7) 0.027(2) Uani 1.000000 . . . .
C43 C 0.0302(9) 0.4254(7) 0.0563(7) 0.032(2) Uani 1.000000 . . . .
H011 H 0.0770(9) 0.4646(7) 0.1055(7) 0.039(3) Uiso 1.000000 R . . .
C24 C 0.0464(9) 0.1496(7) -0.0590(7) 0.029(2) Uani 1.000000 . . . .
C46 C 0.2718(9) 0.5184(7) 0.0632(7) 0.031(2) Uani 1.000000 . . . .
F9 F 0.3046(8) 0.5671(8) 0.4295(6) 0.081(4) Uani 1.000000 . . . .
C28 C 0.2129(9) 0.2323(7) -0.1697(7) 0.028(2) Uani 1.000000 . . . .
C44 C 0.0683(9) 0.4133(7) -0.0047(7) 0.029(2) Uani 1.000000 . . . .
C4 C -0.2974(9) -0.0486(7) -0.2382(7) 0.028(2) Uani 1.000000 . . . .
C79 C -0.5062(10) 0.1275(7) -0.0925(7) 0.032(2) Uani 1.000000 . . . .
C54 C 0.2685(10) 0.5197(7) -0.2022(7) 0.035(2) Uani 1.000000 . . . .
H019 H 0.1899(10) 0.5008(7) -0.2177(7) 0.042(3) Uiso 1.000000 R . . .
C3 C -0.2256(9) -0.0123(7) -0.1538(7) 0.029(2) Uani 1.000000 . . . .
C69 C -0.1699(10) 0.2066(7) -0.3708(7) 0.032(2) Uani 1.000000 . . . .
C27 C 0.1636(10) 0.2158(7) -0.1122(8) 0.032(2) Uani 1.000000 . . . .
C78 C -0.5371(9) 0.1504(8) -0.1668(8) 0.037(3) Uani 1.000000 . . . .
H01D H -0.6102(9) 0.1545(8) -0.1928(8) 0.044(3) Uiso 1.000000 R . . .
C65 C -0.1628(9) 0.2508(7) -0.1658(7) 0.031(2) Uani 1.000000 . . . .
C56 C 0.2978(9) 0.5368(7) 0.1499(7) 0.031(2) Uani 1.000000 . . . .
C67 C -0.2874(9) 0.1647(7) -0.2839(8) 0.033(2) Uani 1.000000 . . . .
H01G H -0.3526(9) 0.1249(7) -0.3238(8) 0.040(3) Uiso 1.000000 R . . .
C29 C 0.2953(9) 0.3093(7) -0.1562(7) 0.031(2) Uani 1.000000 . . . .
H01H H 0.3206(9) 0.3476(7) -0.1062(7) 0.037(3) Uiso 1.000000 R . . .
C42 C -0.0776(10) 0.3796(7) 0.0447(9) 0.038(3) Uani 1.000000 . . . .
H01I H -0.1056(10) 0.3875(7) 0.0857(9) 0.045(3) Uiso 1.000000 R . . .
C68 C -0.1929(11) 0.2064(8) -0.2953(8) 0.037(3) Uani 1.000000 . . . .
C36 C 0.2645(9) 0.2407(7) 0.1522(7) 0.032(2) Uani 1.000000 . . . .
H01K H 0.3221(9) 0.2342(7) 0.1355(7) 0.039(3) Uiso 1.000000 R . . .
C47 C 0.3453(10) 0.5517(7) 0.0262(7) 0.034(2) Uani 1.000000 . . . .
H01L H 0.4177(10) 0.5907(7) 0.0534(7) 0.041(3) Uiso 1.000000 R . . .
C39 C 0.0978(10) 0.2647(7) 0.2021(8) 0.036(2) Uani 1.000000 . . . .
H01M H 0.0415(10) 0.2744(7) 0.2189(8) 0.043(3) Uiso 1.000000 R . . .
C49 C 0.3369(10) 0.5346(7) -0.1213(7) 0.030(2) Uani 1.000000 . . . .
C45 C 0.1771(10) 0.4629(8) -0.0004(7) 0.033(2) Uani 1.000000 . . . .
C2 C -0.2475(9) -0.0356(7) -0.0877(7) 0.031(2) Uani 1.000000 . . . .
H01P H -0.3151(9) -0.0767(7) -0.0960(7) 0.037(3) Uiso 1.000000 R . . .
C37 C 0.2883(9) 0.2602(7) 0.2350(7) 0.032(2) Uani 1.000000 . . . .
H01Q H 0.3605(9) 0.2655(7) 0.2739(7) 0.038(3) Uiso 1.000000 R . . .
C58 C 0.3725(10) 0.6385(8) 0.2755(8) 0.040(3) Uani 1.000000 . . . .
H01R H 0.4063(10) 0.6950(8) 0.3033(8) 0.048(3) Uiso 1.000000 R . . .
C60 C 0.3130(11) 0.4952(8) 0.2786(8) 0.041(3) Uani 1.000000 . . . .
H01S H 0.3054(11) 0.4520(8) 0.3080(8) 0.049(3) Uiso 1.000000 R . . .
C30 C 0.3402(10) 0.3313(7) -0.2120(7) 0.035(2) Uani 1.000000 . . . .
H01T H 0.3984(10) 0.3821(7) -0.1982(7) 0.042(3) Uiso 1.000000 R . . .
C57 C 0.3437(10) 0.6199(8) 0.1928(8) 0.037(3) Uani 1.000000 . . . .
H01U H 0.3550(10) 0.6636(8) 0.1645(8) 0.045(3) Uiso 1.000000 R . . .
C66 C -0.2683(9) 0.1929(7) -0.2008(7) 0.027(2) Uani 1.000000 . . . .
C38 C 0.2039(10) 0.2720(7) 0.2606(7) 0.035(2) Uani 1.000000 . . . .
C7 C -0.3294(9) -0.0678(7) -0.3700(7) 0.030(2) Uani 1.000000 . . . .
C48 C 0.2940(9) 0.5181(7) -0.0557(7) 0.031(2) Uani 1.000000 . . . .
C80 C -0.4000(9) 0.1228(7) -0.0535(7) 0.030(2) Uani 1.000000 . . . .
H01Z H -0.3788(9) 0.1073(7) -0.0021(7) 0.036(3) Uiso 1.000000 R . . .
C77 C -0.4615(9) 0.1675(8) -0.2037(7) 0.032(2) Uani 1.000000 . . . .
H020 H -0.4852(9) 0.1807(8) -0.2561(7) 0.038(3) Uiso 1.000000 R . . .
C76 C -0.3520(10) 0.1658(7) -0.1664(7) 0.032(2) Uani 1.000000 . . . .
C19 C -0.6065(10) -0.1139(8) -0.1693(8) 0.037(3) Uani 1.000000 . . . .
H022 H -0.6215(10) -0.0797(8) -0.1320(8) 0.044(3) Uiso 1.000000 R . . .
C81 C -0.3230(9) 0.1410(7) -0.0903(8) 0.033(2) Uani 1.000000 . . . .
H023 H -0.2502(9) 0.1367(7) -0.0638(8) 0.040(3) Uiso 1.000000 R . . .
C5 C -0.4097(9) -0.0973(7) -0.2796(8) 0.033(2) Uani 1.000000 . . . .
C20 C -0.5202(9) -0.0818(8) -0.1957(7) 0.034(2) Uani 1.000000 . . . .
H025 H -0.4765(9) -0.0250(8) -0.1758(7) 0.040(3) Uiso 1.000000 R . . .
C59 C 0.3541(9) 0.5778(8) 0.3197(7) 0.035(2) Uani 1.000000 . . . .
C32 C 0.2249(9) 0.1999(8) -0.3031(7) 0.032(2) Uani 1.000000 . . . .
H027 H 0.2014(9) 0.1612(8) -0.3527(7) 0.039(3) Uiso 1.000000 R . . .
C6 C -0.4297(10) -0.1110(8) -0.3639(7) 0.034(2) Uani 1.000000 . . . .
H028 H -0.4974(10) -0.1431(8) -0.4075(7) 0.041(3) Uiso 1.000000 R . . .
C53 C 0.3105(10) 0.5312(8) -0.2624(8) 0.040(3) Uani 1.000000 . . . .
H029 H 0.2616(10) 0.5177(8) -0.3182(8) 0.048(3) Uiso 1.000000 R . . .
C8 C -0.2989(10) -0.0576(7) -0.4392(8) 0.034(2) Uani 1.000000 . . . .
C15 C -0.4980(9) -0.1319(8) -0.2505(7) 0.032(2) Uani 1.000000 . . . .
C70 C -0.2583(10) 0.1964(8) -0.4444(8) 0.040(3) Uani 1.000000 . . . .
H02C H -0.3320(10) 0.1859(8) -0.4462(8) 0.048(3) Uiso 1.000000 R . . .
C9 C -0.3697(10) -0.0400(8) -0.5107(7) 0.037(3) Uani 1.000000 . . . .
H02D H -0.4433(10) -0.0415(8) -0.5169(7) 0.044(3) Uiso 1.000000 R . . .
C12 C -0.1535(11) -0.0332(9) -0.4934(7) 0.041(3) Uani 1.000000 . . . .
H02E H -0.0792(11) -0.0301(9) -0.4867(7) 0.049(3) Uiso 1.000000 R . . .
C73 C -0.0412(11) 0.2246(8) -0.4352(9) 0.045(3) Uani 1.000000 . . . .
H02F H 0.0331(11) 0.2336(8) -0.4318(9) 0.054(4) Uiso 1.000000 R . . .
C50 C 0.4548(11) 0.5628(8) -0.1001(9) 0.042(3) Uani 1.000000 . . . .
H02G H 0.5050(11) 0.5707(8) -0.0453(9) 0.051(3) Uiso 1.000000 R . . .
C16 C -0.5633(9) -0.2156(7) -0.2785(8) 0.037(3) Uani 1.000000 . . . .
H02H H -0.5475(9) -0.2510(7) -0.3144(8) 0.044(3) Uiso 1.000000 R . . .
C74 C -0.0631(9) 0.2202(7) -0.3719(6) 0.031(2) Uani 1.000000 . . . .
H02I H -0.0025(9) 0.2267(7) -0.3218(6) 0.037(3) Uiso 1.000000 R . . .
C31 C 0.3011(10) 0.2794(8) -0.2891(8) 0.036(3) Uani 1.000000 . . . .
C13 C -0.1901(10) -0.0537(8) -0.4363(8) 0.035(2) Uani 1.000000 . . . .
H02K H -0.1403(10) -0.0667(8) -0.3900(8) 0.042(3) Uiso 1.000000 R . . .
C34 C 0.3141(12) 0.2530(10) -0.4187(8) 0.050(3) Uani 1.000000 . . . .
H02a H 0.351(7) 0.282(3) -0.451(3) 0.075(5) Uiso 1.000000 GR . . .
H02b H 0.335(8) 0.202(3) -0.4108(9) 0.075(5) Uiso 1.000000 GR . . .
H02j H 0.2329(15) 0.238(5) -0.447(3) 0.075(5) Uiso 1.000000 GR . . .
C17 C -0.6506(10) -0.2480(8) -0.2550(9) 0.041(3) Uani 1.000000 . . . .
H02M H -0.6966(10) -0.3040(8) -0.2770(9) 0.049(3) Uiso 1.000000 R . . .
C52 C 0.4230(10) 0.5621(8) -0.2396(8) 0.035(3) Uani 1.000000 . . . .
C51 C 0.4943(11) 0.5782(9) -0.1579(9) 0.045(3) Uani 1.000000 . . . .
H02O H 0.5725(11) 0.6005(9) -0.1428(9) 0.054(4) Uiso 1.000000 R . . .
C18 C -0.6695(9) -0.1986(8) -0.2004(8) 0.038(3) Uani 1.000000 . . . .
C72 C -0.1333(11) 0.2154(10) -0.5138(8) 0.044(3) Uani 1.000000 . . . .
C82 C -0.5864(9) 0.1117(8) -0.0497(8) 0.036(3) Uani 1.000000 . . . .
C41 C 0.2309(11) 0.2908(8) 0.3494(9) 0.041(3) Uani 1.000000 . . . .
C62 C 0.3855(12) 0.5973(9) 0.4093(8) 0.043(3) Uani 1.000000 . . . .
C11 C -0.2273(12) -0.0158(8) -0.5652(8) 0.040(3) Uani 1.000000 . . . .
C10 C -0.3332(12) -0.0202(8) -0.5737(8) 0.043(3) Uani 1.000000 . . . .
H02V H -0.3830(12) -0.0100(8) -0.6218(8) 0.052(4) Uiso 1.000000 R . . .
C71 C -0.2405(10) 0.2012(10) -0.5145(8) 0.048(3) Uani 1.000000 . . . .
H02W H -0.3018(10) 0.1949(10) -0.5641(8) 0.057(4) Uiso 1.000000 R . . .
C14 C -0.2460(12) 0.0320(10) -0.6859(9) 0.051(3) Uani 1.000000 . . . .
H02l H -0.312(5) -0.015(2) -0.720(3) 0.076(5) Uiso 1.000000 GR . . .
H02n H -0.270(7) 0.077(4) -0.6668(9) 0.076(5) Uiso 1.000000 GR . . .
H02p H -0.202(3) 0.051(6) -0.718(4) 0.076(5) Uiso 1.000000 GR . . .
C55 C 0.4066(15) 0.5526(14) -0.3761(10) 0.074(6) Uani 1.000000 . . . .
H02q H 0.4538(15) 0.554(9) -0.4072(12) 0.110(8) Uiso 1.000000 GR . . .
H02r H 0.358(9) 0.496(3) -0.3857(16) 0.110(8) Uiso 1.000000 GR . . .
H02s H 0.360(9) 0.589(5) -0.394(2) 0.110(8) Uiso 1.000000 GR . . .
C21 C -0.7625(11) -0.2340(10) -0.1735(9) 0.048(3) Uani 1.000000 . . . .
C75 C -0.0203(11) 0.2181(13) -0.5896(10) 0.065(5) Uani 1.000000 . . . .
H03a H -0.027(3) 0.215(8) -0.6460(15) 0.098(8) Uiso 1.000000 GR . . .
H03b H 0.037(3) 0.270(4) -0.556(6) 0.098(8) Uiso 1.000000 GR . . .
H03c H 0.000(5) 0.170(5) -0.570(7) 0.098(8) Uiso 1.000000 GR . . .
O5 O -0.004(3) 0.460(3) -0.450(3) 0.066(7) Uani 0.250000 D U P -1
C83 C -0.065(4) 0.519(4) -0.471(3) 0.066(8) Uani 0.250000 D U P -1
H3a H -0.146(4) 0.492(4) -0.488(3) 0.079(9) Uiso 0.250000 R . P -1
H3b H -0.040(4) 0.565(4) -0.424(3) 0.079(9) Uiso 0.250000 R . P -1
C84 C -0.042(4) 0.553(4) -0.542(3) 0.066(8) Uani 0.250000 D U P -1
H4a H -0.091(4) 0.515(4) -0.595(3) 0.079(10) Uiso 0.250000 R . P -1
H4b H -0.051(4) 0.609(4) -0.543(3) 0.079(10) Uiso 0.250000 R . P -1
C85 C 0.080(4) 0.555(4) -0.519(4) 0.064(9) Uani 0.250000 D U P -1
H5a H 0.091(4) 0.529(4) -0.565(4) 0.077(10) Uiso 0.250000 R . P -1
H5b H 0.131(4) 0.613(4) -0.499(4) 0.077(10) Uiso 0.250000 R . P -1
C86 C 0.101(3) 0.507(4) -0.451(3) 0.065(8) Uani 0.250000 D U P -1
H6a H 0.147(3) 0.545(4) -0.397(3) 0.078(9) Uiso 0.250000 R . P -1
H6b H 0.142(3) 0.468(4) -0.459(3) 0.078(9) Uiso 0.250000 R . P -1

loop_
_atom_site_aniso_label
_atom_site_aniso_U_11
_atom_site_aniso_U_22
_atom_site_aniso_U_33
_atom_site_aniso_U_12
_atom_site_aniso_U_13
_atom_site_aniso_U_23
Bi1 0.0181(2) 0.0324(2) 0.0378(3) 0.00702(17) 0.01041(17) 0.01178(17)
Bi2 0.0267(3) 0.0421(3) 0.0499(3) 0.0094(2) 0.0158(2) 0.0122(2)
Br1 0.0241(6) 0.0370(6) 0.0433(6) 0.0119(5) 0.0121(5) 0.0129(5)
Br2 0.0333(7) 0.0520(8) 0.0533(8) 0.0166(6) 0.0163(6) 0.0185(6)
F11 0.029(4) 0.062(5) 0.059(5) 0.024(4) 0.027(4) 0.037(4)
F12 0.028(4) 0.064(5) 0.063(5) 0.011(4) 0.027(4) 0.031(4)
F6 0.043(4) 0.045(4) 0.042(4) 0.006(3) 0.015(3) 0.013(3)
N5 0.021(4) 0.036(5) 0.033(5) 0.012(4) 0.011(4) 0.010(4)
N1 0.008(4) 0.028(4) 0.038(5) -0.002(3) 0.006(3) 0.012(4)
F2 0.042(5) 0.072(6) 0.061(5) 0.018(4) 0.027(4) 0.029(4)
F4 0.060(5) 0.054(5) 0.049(5) 0.025(4) 0.029(4) 0.017(4)
F10 0.046(5) 0.055(5) 0.064(5) 0.020(4) 0.033(4) 0.016(4)
F5 0.037(5) 0.084(7) 0.042(4) -0.004(4) 0.012(4) 0.008(4)
N2 0.033(5) 0.032(5) 0.034(5) 0.010(4) 0.008(4) 0.015(4)
F3 0.029(4) 0.086(7) 0.075(6) -0.010(4) 0.023(4) 0.013(5)
F1 0.040(5) 0.069(6) 0.102(7) 0.026(4) 0.048(5) 0.037(5)
N4 0.018(4) 0.036(5) 0.030(5) 0.004(4) 0.010(4) 0.003(4)
N6 0.018(4) 0.037(5) 0.036(5) 0.006(4) 0.009(4) 0.011(4)
O1 0.036(5) 0.065(6) 0.049(5) 0.011(5) 0.023(4) 0.024(5)
O3 0.031(5) 0.064(6) 0.048(5) 0.013(4) 0.022(4) 0.016(5)
C23 0.016(5) 0.032(5) 0.043(6) 0.007(4) 0.016(5) 0.020(5)
O2 0.031(5) 0.052(5) 0.042(5) 0.013(4) 0.021(4) 0.022(4)
F8 0.072(7) 0.095(8) 0.044(5) 0.047(6) 0.010(5) 0.020(5)
C22 0.020(5) 0.026(5) 0.034(6) 0.005(4) 0.006(4) 0.009(4)
O4 0.028(5) 0.088(8) 0.039(5) 0.014(5) 0.010(4) 0.023(5)
C63 0.013(5) 0.031(5) 0.042(6) 0.006(4) 0.010(4) 0.006(5)
N3 0.021(5) 0.037(5) 0.031(5) 0.006(4) 0.008(4) 0.010(4)
C1 0.011(4) 0.036(5) 0.036(6) 0.008(4) 0.007(4) 0.012(4)
C61 0.024(5) 0.031(6) 0.035(6) 0.006(4) 0.005(4) 0.016(5)
C40 0.018(5) 0.036(6) 0.043(6) 0.011(4) 0.010(5) 0.008(5)
C25 0.008(4) 0.035(5) 0.038(6) 0.006(4) 0.007(4) 0.014(4)
F7 0.128(11) 0.057(6) 0.048(5) 0.024(6) 0.033(6) 0.009(4)
C26 0.016(5) 0.029(5) 0.039(6) 0.002(4) 0.013(4) 0.005(4)
C33 0.018(5) 0.034(6) 0.046(6) 0.010(4) 0.015(5) 0.012(5)
C64 0.020(5) 0.038(6) 0.033(6) 0.008(5) 0.012(4) 0.007(5)
C35 0.021(5) 0.031(5) 0.032(5) 0.016(4) 0.009(4) 0.009(4)
C43 0.018(5) 0.040(6) 0.037(6) 0.006(5) 0.010(5) 0.008(5)
C24 0.019(5) 0.029(5) 0.037(6) 0.010(4) 0.006(4) 0.007(4)
C46 0.023(5) 0.030(5) 0.043(6) 0.010(4) 0.013(5) 0.012(5)
F9 0.045(5) 0.139(10) 0.046(5) -0.002(6) 0.024(4) 0.010(6)
C28 0.016(5) 0.035(6) 0.036(6) 0.006(4) 0.017(4) 0.006(4)
C44 0.016(5) 0.030(5) 0.040(6) 0.005(4) 0.010(4) 0.013(4)
C4 0.016(5) 0.030(5) 0.039(6) 0.004(4) 0.013(5) 0.014(4)
C79 0.028(6) 0.032(5) 0.038(6) 0.008(5) 0.014(5) 0.009(5)
C54 0.025(6) 0.042(6) 0.037(6) 0.000(5) 0.015(5) 0.009(5)
C3 0.020(5) 0.031(5) 0.038(6) 0.008(4) 0.011(4) 0.019(5)
C69 0.023(6) 0.037(6) 0.042(6) 0.012(5) 0.016(5) 0.011(5)
C27 0.022(5) 0.027(5) 0.043(7) -0.002(4) 0.012(5) 0.014(5)
C78 0.012(5) 0.052(7) 0.062(8) 0.016(5) 0.022(5) 0.033(6)
C65 0.021(5) 0.040(6) 0.036(6) 0.010(5) 0.014(5) 0.009(5)
C56 0.023(5) 0.032(6) 0.033(6) 0.005(4) 0.007(4) 0.010(5)
C67 0.014(5) 0.029(5) 0.048(7) -0.005(4) 0.010(5) 0.012(5)
C29 0.015(5) 0.030(5) 0.045(6) 0.001(4) 0.011(4) 0.011(5)
C42 0.018(5) 0.038(6) 0.058(8) 0.005(5) 0.015(5) 0.016(5)
C68 0.028(6) 0.046(7) 0.039(6) 0.011(5) 0.011(5) 0.025(5)
C36 0.019(5) 0.042(6) 0.036(6) 0.010(5) 0.011(5) 0.006(5)
C47 0.023(6) 0.036(6) 0.037(6) 0.005(5) 0.006(5) 0.011(5)
C39 0.022(6) 0.039(6) 0.049(7) 0.008(5) 0.016(5) 0.008(5)
C49 0.025(6) 0.034(5) 0.031(6) 0.008(5) 0.011(5) 0.011(4)
C45 0.024(6) 0.039(6) 0.039(6) 0.017(5) 0.010(5) 0.013(5)
C2 0.017(5) 0.028(5) 0.045(6) 0.006(4) 0.010(5) 0.007(5)
C37 0.020(5) 0.038(6) 0.037(6) 0.010(5) 0.008(5) 0.015(5)
C58 0.029(6) 0.043(7) 0.037(6) 0.007(5) 0.003(5) 0.011(5)
C60 0.038(7) 0.035(6) 0.055(8) 0.007(5) 0.022(6) 0.024(6)
C30 0.026(6) 0.029(6) 0.042(6) 0.002(5) 0.007(5) 0.018(5)
C57 0.029(6) 0.035(6) 0.042(7) 0.008(5) 0.008(5) 0.013(5)
C66 0.019(5) 0.031(5) 0.037(6) 0.013(4) 0.012(4) 0.013(4)
C38 0.021(6) 0.037(6) 0.037(6) 0.007(5) 0.003(5) 0.004(5)
C7 0.009(4) 0.042(6) 0.028(5) 0.005(4) -0.005(4) 0.004(4)
C48 0.018(5) 0.027(5) 0.043(6) 0.003(4) 0.008(5) 0.009(4)
C80 0.014(5) 0.031(5) 0.043(6) 0.006(4) 0.007(4) 0.017(5)
C77 0.015(5) 0.050(6) 0.033(6) 0.012(5) 0.009(4) 0.019(5)
C76 0.027(6) 0.036(6) 0.037(6) 0.012(5) 0.013(5) 0.014(5)
C19 0.026(6) 0.044(7) 0.042(6) 0.012(5) 0.015(5) 0.012(5)
C81 0.017(5) 0.040(6) 0.050(7) 0.014(5) 0.016(5) 0.018(5)
C5 0.011(5) 0.039(6) 0.044(7) 0.004(4) 0.008(5) 0.009(5)
C20 0.015(5) 0.044(7) 0.039(6) 0.006(5) 0.009(4) 0.006(5)
C59 0.020(5) 0.044(7) 0.039(6) 0.004(5) 0.013(5) 0.010(5)
C32 0.016(5) 0.048(7) 0.032(6) 0.011(5) 0.007(4) 0.012(5)
C6 0.018(5) 0.046(7) 0.030(6) 0.004(5) 0.003(4) 0.012(5)
C53 0.022(6) 0.041(6) 0.049(7) -0.001(5) 0.011(5) 0.013(5)
C8 0.024(6) 0.037(6) 0.041(6) 0.011(5) 0.012(5) 0.011(5)
C15 0.019(5) 0.037(6) 0.036(6) 0.006(5) 0.007(4) 0.010(5)
C70 0.015(5) 0.056(7) 0.043(7) 0.008(5) 0.006(5) 0.014(6)
C9 0.024(6) 0.048(7) 0.039(6) 0.014(5) 0.010(5) 0.017(5)
C12 0.024(6) 0.058(8) 0.033(6) 0.017(6) 0.003(5) 0.002(5)
C73 0.019(6) 0.044(7) 0.066(9) 0.001(5) 0.015(6) 0.015(6)
C50 0.028(6) 0.049(7) 0.045(7) 0.007(6) 0.011(6) 0.012(6)
C16 0.016(5) 0.033(6) 0.052(7) -0.003(4) 0.011(5) 0.004(5)
C74 0.022(5) 0.041(6) 0.018(5) 0.009(5) -0.004(4) 0.004(4)
C31 0.023(6) 0.042(7) 0.040(6) 0.006(5) 0.012(5) 0.010(5)
C13 0.022(6) 0.043(6) 0.038(6) 0.015(5) 0.006(5) 0.017(5)
C34 0.029(7) 0.078(10) 0.049(8) 0.014(7) 0.018(6) 0.031(7)
C17 0.026(6) 0.035(6) 0.067(8) 0.007(5) 0.026(6) 0.017(6)
C52 0.018(5) 0.047(7) 0.041(7) 0.005(5) 0.018(5) 0.009(5)
C51 0.018(6) 0.068(9) 0.056(8) 0.017(6) 0.018(6) 0.016(7)
C18 0.015(5) 0.046(7) 0.053(7) 0.006(5) 0.013(5) 0.021(6)
C72 0.023(6) 0.069(9) 0.040(7) 0.016(6) 0.010(5) 0.013(6)
C82 0.017(5) 0.043(6) 0.055(7) 0.011(5) 0.018(5) 0.019(6)
C41 0.032(6) 0.044(7) 0.053(8) 0.017(6) 0.018(6) 0.023(6)
C62 0.039(7) 0.052(8) 0.037(7) 0.010(6) 0.017(6) 0.015(6)
C11 0.036(7) 0.045(7) 0.045(7) 0.011(6) 0.021(6) 0.013(5)
C10 0.041(7) 0.054(8) 0.045(7) 0.018(6) 0.021(6) 0.026(6)
C71 0.017(6) 0.079(10) 0.039(7) 0.010(6) 0.003(5) 0.021(7)
C14 0.031(7) 0.068(10) 0.055(8) 0.018(7) 0.017(6) 0.016(7)
C55 0.055(10) 0.127(17) 0.063(10) 0.032(11) 0.040(9) 0.048(11)
C21 0.020(6) 0.061(9) 0.062(9) 0.003(6) 0.016(6) 0.023(7)
C75 0.019(6) 0.126(16) 0.050(8) 0.015(8) 0.016(6) 0.025(9)
O5 0.046(10) 0.125(17) 0.055(13) 0.054(8) 0.026(7) 0.039(8)
C83 0.045(11) 0.124(18) 0.054(13) 0.054(8) 0.025(7) 0.038(8)
C84 0.045(11) 0.12(2) 0.054(12) 0.053(8) 0.025(6) 0.038(9)
C85 0.044(11) 0.121(19) 0.050(13) 0.052(8) 0.024(7) 0.035(9)
C86 0.045(10) 0.125(18) 0.052(12) 0.054(8) 0.025(6) 0.037(8)

loop_
_atom_type_symbol
_atom_type_scat_dispersion_real
_atom_type_scat_dispersion_imag
_atom_type_scat_source
_atom_type_scat_dispersion_source
Bi -4.02799 10.60765 'NoSpherA2: Chem.Sci. 2021, DOI:10.1039/D0SC05526C' 'Brennan, Cowan, Rev. Sci. Instrum., 1992, 63, 850'
Br -0.38188 2.46625 'NoSpherA2: Chem.Sci. 2021, DOI:10.1039/D0SC05526C' 'Brennan, Cowan, Rev. Sci. Instrum., 1992, 63, 850'
C 0.00313 0.00162 'NoSpherA2: Chem.Sci. 2021, DOI:10.1039/D0SC05526C' 'Brennan, Cowan, Rev. Sci. Instrum., 1992, 63, 850'
F 0.01756 0.01033 'NoSpherA2: Chem.Sci. 2021, DOI:10.1039/D0SC05526C' 'Brennan, Cowan, Rev. Sci. Instrum., 1992, 63, 850'
H 0.00000 0.00000 'NoSpherA2: Chem.Sci. 2021, DOI:10.1039/D0SC05526C' 'Brennan, Cowan, Rev. Sci. Instrum., 1992, 63, 850'
N 0.00612 0.00332 'NoSpherA2: Chem.Sci. 2021, DOI:10.1039/D0SC05526C' 'Brennan, Cowan, Rev. Sci. Instrum., 1992, 63, 850'
O 0.01085 0.00610 'NoSpherA2: Chem.Sci. 2021, DOI:10.1039/D0SC05526C' 'Brennan, Cowan, Rev. Sci. Instrum., 1992, 63, 850'

loop_
_exptl_crystal_face_index_h
_exptl_crystal_face_index_k
_exptl_crystal_face_index_l
_exptl_crystal_face_perp_dist
0 0 -1 0.0230
0 0 1 0.0540
0 -4 1 0.1230
-1 9 -2 0.0560
-5 1 3 0.2510
5 -1 -3 0.1260

loop_
_geom_angle_atom_site_label_1
_geom_angle_atom_site_label_2
_geom_angle_atom_site_label_3
_geom_angle
_geom_angle_site_symmetry_1
_geom_angle_site_symmetry_3
_geom_angle_publ_flag
N1 Bi1 Br1 86.9(2) . . ?
N2 Bi1 Br1 89.0(2) . . ?
N2 Bi1 N1 70.8(3) . . ?
N3 Bi1 Br1 90.1(2) . . ?
N3 Bi1 N1 142.3(3) . . ?
N3 Bi1 N2 71.6(4) . . ?
N5 Bi2 Br2 95.3(2) . . ?
N4 Bi2 Br2 86.0(2) . . ?
N4 Bi2 N5 71.2(3) . . ?
N6 Bi2 Br2 93.4(2) . . ?
N6 Bi2 N5 72.9(3) . . ?
N6 Bi2 N4 143.8(3) . . ?
C64 N5 Bi2 120.8(8) . . ?
C44 N5 Bi2 118.2(7) . . ?
C44 N5 C64 120.4(9) . . ?
C24 N1 Bi1 115.4(7) . . ?
C27 N1 Bi1 135.7(7) . . ?
C27 N1 C24 108.4(9) . . ?
C23 N2 Bi1 119.3(7) . . ?
C3 N2 Bi1 117.4(8) . . ?
C3 N2 C23 122.3(9) . . ?
C65 N4 Bi2 115.7(7) . . ?
C68 N4 Bi2 136.7(7) . . ?
C68 N4 C65 107.5(9) . . ?
C45 N6 Bi2 113.7(7) . . ?
C48 N6 Bi2 137.4(8) . . ?
C48 N6 C45 107.3(10) . . ?
C14 O1 C11 115.7(11) . . ?
C55 O3 C52 117.4(11) . . ?
C22 C23 N2 119.6(10) . . ?
C24 C23 N2 116.4(10) . . ?
C24 C23 C22 124.0(11) . . ?
C34 O2 C31 117.5(10) . . ?
H00O C22 C23 120.4(7) . . ?
C1 C22 C23 119.2(10) . . ?
C1 C22 H00O 120.4(7) . . ?
C75 O4 C72 118.2(11) . . ?
C64 C63 H00Q 119.9(7) . . ?
C42 C63 H00Q 119.9(7) . . ?
C42 C63 C64 120.2(10) . . ?
C4 N3 Bi1 118.0(7) . . ?
C7 N3 Bi1 131.7(8) . . ?
C7 N3 C4 108.8(9) . . ?
H00S C1 C22 119.8(6) . . ?
C2 C1 C22 120.4(10) . . ?
C2 C1 H00S 119.8(6) . . ?
C56 C61 H00T 119.4(7) . . ?
C60 C61 H00T 119.4(7) . . ?
C60 C61 C56 121.1(11) . . ?
C35 C40 H00U 119.5(7) . . ?
C39 C40 H00U 119.5(6) . . ?
C39 C40 C35 121.1(10) . . ?
C35 C25 C26 122.3(10) . . ?
C24 C25 C26 107.3(10) . . ?
C24 C25 C35 130.4(9) . . ?
H00X C26 C25 126.0(7) . . ?
C27 C26 C25 108.0(10) . . ?
C27 C26 H00X 126.0(6) . . ?
C28 C33 H00Y 118.1(6) . . ?
C32 C33 H00Y 118.1(7) . . ?
C32 C33 C28 123.8(11) . . ?
C63 C64 N5 120.0(11) . . ?
C65 C64 N5 114.6(9) . . ?
C65 C64 C63 125.3(10) . . ?
C25 C35 C40 121.6(10) . . ?
C36 C35 C40 117.5(10) . . ?
C36 C35 C25 120.8(9) . . ?
C44 C43 H011 120.3(7) . . ?
C42 C43 H011 120.3(8) . . ?
C42 C43 C44 119.3(12) . . ?
C23 C24 N1 116.8(10) . . ?
C25 C24 N1 108.6(9) . . ?
C25 C24 C23 134.6(10) . . ?
C47 C46 C56 124.6(11) . . ?
C45 C46 C56 130.1(10) . . ?
C45 C46 C47 105.2(11) . . ?
C27 C28 C33 125.2(10) . . ?
C29 C28 C33 114.1(9) . . ?
C29 C28 C27 120.6(10) . . ?
C43 C44 N5 121.1(10) . . ?
C45 C44 N5 115.8(10) . . ?
C45 C44 C43 123.1(11) . . ?
C3 C4 N3 115.8(9) . . ?
C5 C4 N3 109.4(10) . . ?
C5 C4 C3 134.7(10) . . ?
C80 C79 C78 120.5(10) . . ?
C82 C79 C78 120.7(10) . . ?
C82 C79 C80 118.7(11) . . ?
C49 C54 H019 118.9(7) . . ?
C53 C54 H019 118.9(7) . . ?
C53 C54 C49 122.2(11) . . ?
C4 C3 N2 115.9(9) . . ?
C2 C3 N2 119.2(10) . . ?
C2 C3 C4 124.9(10) . . ?
C70 C69 C68 118.6(10) . . ?
C74 C69 C68 124.0(11) . . ?
C74 C69 C70 117.3(10) . . ?
C26 C27 N1 107.6(9) . . ?
C28 C27 N1 123.6(11) . . ?
C28 C27 C26 128.3(10) . . ?
H01D C78 C79 120.0(6) . . ?
C77 C78 C79 120.0(10) . . ?
C77 C78 H01D 120.0(7) . . ?
C64 C65 N4 117.0(10) . . ?
C66 C65 N4 109.6(10) . . ?
C66 C65 C64 132.9(10) . . ?
C46 C56 C61 122.9(11) . . ?
C57 C56 C61 117.4(11) . . ?
C57 C56 C46 119.6(10) . . ?
C68 C67 H01G 126.5(8) . . ?
C66 C67 H01G 126.5(6) . . ?
C66 C67 C68 107.1(11) . . ?
H01H C29 C28 118.3(6) . . ?
C30 C29 C28 123.3(11) . . ?
C30 C29 H01H 118.3(7) . . ?
C43 C42 C63 118.8(12) . . ?
H01I C42 C63 120.6(7) . . ?
H01I C42 C43 120.6(8) . . ?
C69 C68 N4 119.9(11) . . ?
C67 C68 N4 109.5(11) . . ?
C67 C68 C69 130.4(12) . . ?
H01K C36 C35 118.8(6) . . ?
C37 C36 C35 122.3(10) . . ?
C37 C36 H01K 118.8(6) . . ?
H01L C47 C46 125.9(7) . . ?
C48 C47 C46 108.2(11) . . ?
C48 C47 H01L 125.9(7) . . ?
H01M C39 C40 119.9(6) . . ?
C38 C39 C40 120.2(11) . . ?
C38 C39 H01M 119.9(7) . . ?
C48 C49 C54 123.3(10) . . ?
C50 C49 C54 117.5(11) . . ?
C50 C49 C48 119.1(11) . . ?
C46 C45 N6 109.3(10) . . ?
C44 C45 N6 117.4(11) . . ?
C44 C45 C46 133.1(11) . . ?
C3 C2 C1 119.3(10) . . ?
H01P C2 C1 120.3(6) . . ?
H01P C2 C3 120.3(7) . . ?
H01Q C37 C36 120.3(6) . . ?
C38 C37 C36 119.3(10) . . ?
C38 C37 H01Q 120.3(7) . . ?
C57 C58 H01R 118.7(7) . . ?
C59 C58 H01R 118.7(8) . . ?
C59 C58 C57 122.5(12) . . ?
H01S C60 C61 119.6(7) . . ?
C59 C60 C61 120.8(10) . . ?
C59 C60 H01S 119.6(7) . . ?
H01T C30 C29 119.5(7) . . ?
C31 C30 C29 120.9(11) . . ?
C31 C30 H01T 119.5(7) . . ?
C58 C57 C56 120.5(11) . . ?
H01U C57 C56 119.7(7) . . ?
H01U C57 C58 119.7(7) . . ?
C67 C66 C65 106.4(9) . . ?
C76 C66 C65 130.2(11) . . ?
C76 C66 C67 123.3(10) . . ?
C37 C38 C39 119.5(11) . . ?
C41 C38 C39 122.3(11) . . ?
C41 C38 C37 118.1(10) . . ?
C6 C7 N3 108.7(10) . . ?
C8 C7 N3 118.9(10) . . ?
C8 C7 C6 132.4(10) . . ?
C47 C48 N6 109.9(10) . . ?
C49 C48 N6 121.4(10) . . ?
C49 C48 C47 128.7(10) . . ?
H01Z C80 C79 120.2(7) . . ?
C81 C80 C79 119.5(11) . . ?
C81 C80 H01Z 120.2(7) . . ?
H020 C77 C78 119.0(7) . . ?
C76 C77 C78 122.1(11) . . ?
C76 C77 H020 119.0(7) . . ?
C77 C76 C66 122.2(10) . . ?
C81 C76 C66 121.1(10) . . ?
C81 C76 C77 116.5(10) . . ?
C20 C19 H022 121.2(7) . . ?
C18 C19 H022 121.2(7) . . ?
C18 C19 C20 117.6(11) . . ?
C76 C81 C80 121.2(10) . . ?
H023 C81 C80 119.4(7) . . ?
H023 C81 C76 119.4(6) . . ?
C6 C5 C4 106.3(10) . . ?
C15 C5 C4 132.0(11) . . ?
C15 C5 C6 121.7(10) . . ?
H025 C20 C19 119.4(7) . . ?
C15 C20 C19 121.2(11) . . ?
C15 C20 H025 119.4(7) . . ?
C60 C59 C58 117.4(11) . . ?
C62 C59 C58 122.9(12) . . ?
C62 C59 C60 119.5(11) . . ?
H027 C32 C33 120.1(7) . . ?
C31 C32 C33 119.8(11) . . ?
C31 C32 H027 120.1(7) . . ?
C5 C6 C7 106.7(10) . . ?
H028 C6 C7 126.6(7) . . ?
H028 C6 C5 126.6(6) . . ?
H029 C53 C54 120.7(7) . . ?
C52 C53 C54 118.7(12) . . ?
C52 C53 H029 120.7(8) . . ?
C9 C8 C7 122.3(10) . . ?
C13 C8 C7 122.7(11) . . ?
C13 C8 C9 114.5(11) . . ?
C20 C15 C5 120.8(11) . . ?
C16 C15 C5 120.9(11) . . ?
C16 C15 C20 118.2(11) . . ?
H02C C70 C69 119.6(7) . . ?
C71 C70 C69 120.7(11) . . ?
C71 C70 H02C 119.6(7) . . ?
H02D C9 C8 119.2(7) . . ?
C10 C9 C8 121.6(11) . . ?
C10 C9 H02D 119.2(7) . . ?
C13 C12 H02E 120.4(7) . . ?
C11 C12 H02E 120.4(7) . . ?
C11 C12 C13 119.3(12) . . ?
C74 C73 H02F 120.6(8) . . ?
C72 C73 H02F 120.6(7) . . ?
C72 C73 C74 118.8(12) . . ?
H02G C50 C49 120.1(7) . . ?
C51 C50 C49 119.8(13) . . ?
C51 C50 H02G 120.1(8) . . ?
H02H C16 C15 119.2(7) . . ?
C17 C16 C15 121.5(12) . . ?
C17 C16 H02H 119.2(8) . . ?
C73 C74 C69 124.9(11) . . ?
H02I C74 C69 117.6(7) . . ?
H02I C74 C73 117.6(8) . . ?
C30 C31 O2 116.2(11) . . ?
C32 C31 O2 125.9(12) . . ?
C32 C31 C30 117.5(11) . . ?
C12 C13 C8 124.8(11) . . ?
H02K C13 C8 117.6(7) . . ?
H02K C13 C12 117.6(7) . . ?
H02a C34 O2 109.5 . . ?
H02b C34 O2 109.5 . . ?
H02b C34 H02a 109.5 . . ?
H02j C34 O2 109.5 . . ?
H02j C34 H02a 109.5 . . ?
H02j C34 H02b 109.5 . . ?
H02M C17 C16 120.3(8) . . ?
C18 C17 C16 119.3(12) . . ?
C18 C17 H02M 120.3(7) . . ?
C53 C52 O3 123.3(12) . . ?
C51 C52 O3 116.5(10) . . ?
C51 C52 C53 120.2(11) . . ?
C52 C51 C50 121.4(12) . . ?
H02O C51 C50 119.3(8) . . ?
H02O C51 C52 119.3(7) . . ?
C17 C18 C19 122.1(11) . . ?
C21 C18 C19 118.5(12) . . ?
C21 C18 C17 119.4(12) . . ?
C73 C72 O4 125.6(11) . . ?
C71 C72 O4 116.9(12) . . ?
C71 C72 C73 117.4(12) . . ?
F12 C82 F11 106.1(9) . . ?
F10 C82 F11 108.1(11) . . ?
F10 C82 F12 106.5(9) . . ?
C79 C82 F11 112.0(9) . . ?
C79 C82 F12 110.6(11) . . ?
C79 C82 F10 113.2(10) . . ?
F4 C41 F6 105.6(10) . . ?
F5 C41 F6 108.9(10) . . ?
F5 C41 F4 105.1(12) . . ?
C38 C41 F6 112.3(11) . . ?
C38 C41 F4 110.6(10) . . ?
C38 C41 F5 113.9(11) . . ?
F7 C62 F8 104.9(12) . . ?
F9 C62 F8 108.0(12) . . ?
F9 C62 F7 107.4(13) . . ?
C59 C62 F8 111.3(11) . . ?
C59 C62 F7 112.1(10) . . ?
C59 C62 F9 112.8(12) . . ?
C12 C11 O1 114.1(12) . . ?
C10 C11 O1 126.2(13) . . ?
C10 C11 C12 119.6(12) . . ?
C11 C10 C9 120.1(12) . . ?
H02V C10 C9 119.9(7) . . ?
H02V C10 C11 119.9(8) . . ?
C72 C71 C70 120.8(12) . . ?
H02W C71 C70 119.6(7) . . ?
H02W C71 C72 119.6(8) . . ?
H02l C14 O1 109.5 . . ?
H02n C14 O1 109.5 . . ?
H02n C14 H02l 109.5 . . ?
H02p C14 O1 109.5 . . ?
H02p C14 H02l 109.5 . . ?
H02p C14 H02n 109.5 . . ?
H02q C55 O3 109.5 . . ?
H02r C55 O3 109.5 . . ?
H02r C55 H02q 109.5 . . ?
H02s C55 O3 109.5 . . ?
H02s C55 H02q 109.5 . . ?
H02s C55 H02r 109.5 . . ?
F3 C21 F2 105.2(12) . . ?
F1 C21 F2 105.2(12) . . ?
F1 C21 F3 107.1(11) . . ?
C18 C21 F2 111.7(11) . . ?
C18 C21 F3 112.5(12) . . ?
C18 C21 F1 114.3(12) . . ?
H03a C75 O4 109.5 . . ?
H03b C75 O4 109.5 . . ?
H03b C75 H03a 109.5 . . ?
H03c C75 O4 109.5 . . ?
H03c C75 H03a 109.5 . . ?
H03c C75 H03b 109.5 . . ?
C86 O5 C83 100(3) . . ?
H3a C83 O5 110(3) . . ?
H3b C83 O5 110(3) . . ?
H3b C83 H3a 108.5 . . ?
C84 C83 O5 107(2) . . ?
C84 C83 H3a 110(3) . . ?
C84 C83 H3b 110(4) . . ?
H4a C84 C83 112(3) . . ?
H4b C84 C83 112(3) . . ?
H4b C84 H4a 109.43585628(3) . . ?
C85 C84 C83 100.6(18) . . ?
C85 C84 H4a 112(4) . . ?
C85 C84 H4b 112(3) . . ?
H5a C85 C84 111(3) . . ?
H5b C85 C84 111(4) . . ?
H5b C85 H5a 109.0 . . ?
C86 C85 C84 103.5(16) . . ?
C86 C85 H5a 111(4) . . ?
C86 C85 H5b 111(3) . . ?
C85 C86 O5 109.3(19) . . ?
H6a C86 O5 110(3) . . ?
H6a C86 C85 110(4) . . ?
H6b C86 O5 110(3) . . ?
H6b C86 C85 110(3) . . ?
H6b C86 H6a 108.25405155(2) . . ?

loop_
_geom_bond_atom_site_label_1
_geom_bond_atom_site_label_2
_geom_bond_distance
_geom_bond_site_symmetry_2
_geom_bond_publ_flag
Bi1 Br1 2.6511(12) . ?
Bi1 N1 2.353(9) . ?
Bi1 N2 2.277(10) . ?
Bi1 N3 2.271(10) . ?
Bi2 Br2 2.6247(14) . ?
Bi2 N5 2.259(9) . ?
Bi2 N4 2.342(9) . ?
Bi2 N6 2.316(10) . ?
F11 C82 1.335(13) . ?
F12 C82 1.340(14) . ?
F6 C41 1.338(14) . ?
N5 C64 1.359(14) . ?
N5 C44 1.362(15) . ?
N1 C24 1.382(14) . ?
N1 C27 1.390(13) . ?
F2 C21 1.364(16) . ?
F4 C41 1.381(15) . ?
F10 C82 1.301(15) . ?
F5 C41 1.323(16) . ?
N2 C23 1.347(15) . ?
N2 C3 1.377(14) . ?
F3 C21 1.342(17) . ?
F1 C21 1.329(18) . ?
N4 C65 1.387(13) . ?
N4 C68 1.378(16) . ?
N6 C45 1.391(15) . ?
N6 C48 1.356(14) . ?
O1 C11 1.362(15) . ?
O1 C14 1.404(17) . ?
O3 C52 1.394(13) . ?
O3 C55 1.38(2) . ?
C23 C22 1.394(15) . ?
C23 C24 1.448(15) . ?
O2 C31 1.346(14) . ?
O2 C34 1.462(18) . ?
F8 C62 1.348(17) . ?
C22 H00O 0.9500 . ?
C22 C1 1.396(14) . ?
O4 C72 1.348(16) . ?
O4 C75 1.410(15) . ?
C63 H00Q 0.9500 . ?
C63 C64 1.383(15) . ?
C63 C42 1.394(17) . ?
N3 C4 1.367(13) . ?
N3 C7 1.370(14) . ?
C1 H00S 0.9500 . ?
C1 C2 1.383(15) . ?
C61 H00T 0.9500 . ?
C61 C56 1.398(14) . ?
C61 C60 1.403(18) . ?
C40 H00U 0.9500 . ?
C40 C35 1.427(14) . ?
C40 C39 1.389(17) . ?
C25 C26 1.387(14) . ?
C25 C35 1.482(15) . ?
C25 C24 1.416(15) . ?
F7 C62 1.352(17) . ?
C26 H00X 0.9500 . ?
C26 C27 1.422(17) . ?
C33 H00Y 0.9500 . ?
C33 C28 1.410(16) . ?
C33 C32 1.397(15) . ?
C64 C65 1.476(16) . ?
C35 C36 1.396(15) . ?
C43 H011 0.9500 . ?
C43 C44 1.380(16) . ?
C43 C42 1.394(15) . ?
C46 C56 1.452(17) . ?
C46 C47 1.414(16) . ?
C46 C45 1.404(17) . ?
F9 C62 1.272(15) . ?
C28 C27 1.426(15) . ?
C28 C29 1.421(15) . ?
C44 C45 1.466(15) . ?
C4 C3 1.446(16) . ?
C4 C5 1.407(15) . ?
C79 C78 1.377(17) . ?
C79 C80 1.376(16) . ?
C79 C82 1.518(15) . ?
C54 H019 0.9500 . ?
C54 C49 1.374(16) . ?
C54 C53 1.395(16) . ?
C3 C2 1.392(15) . ?
C69 C68 1.495(17) . ?
C69 C70 1.389(17) . ?
C69 C74 1.404(15) . ?
C78 H01D 0.9500 . ?
C78 C77 1.387(14) . ?
C65 C66 1.388(16) . ?
C56 C57 1.405(17) . ?
C67 H01G 0.9500 . ?
C67 C68 1.386(15) . ?
C67 C66 1.431(17) . ?
C29 H01H 0.9500 . ?
C29 C30 1.378(16) . ?
C42 H01I 0.9500 . ?
C36 H01K 0.9500 . ?
C36 C37 1.391(16) . ?
C47 H01L 0.9500 . ?
C47 C48 1.374(17) . ?
C39 H01M 0.9500 . ?
C39 C38 1.406(16) . ?
C49 C48 1.505(15) . ?
C49 C50 1.429(17) . ?
C2 H01P 0.9500 . ?
C37 H01Q 0.9500 . ?
C37 C38 1.415(16) . ?
C58 H01R 0.9500 . ?
C58 C57 1.377(18) . ?
C58 C59 1.388(17) . ?
C60 H01S 0.9500 . ?
C60 C59 1.389(18) . ?
C30 H01T 0.9500 . ?
C30 C31 1.407(18) . ?
C57 H01U 0.9500 . ?
C66 C76 1.467(15) . ?
C38 C41 1.487(18) . ?
C7 C6 1.413(15) . ?
C7 C8 1.452(17) . ?
C80 H01Z 0.9500 . ?
C80 C81 1.402(15) . ?
C77 H020 0.9500 . ?
C77 C76 1.393(15) . ?
C76 C81 1.419(16) . ?
C19 H022 0.9500 . ?
C19 C20 1.411(15) . ?
C19 C18 1.412(18) . ?
C81 H023 0.9500 . ?
C5 C6 1.425(17) . ?
C5 C15 1.477(15) . ?
C20 H025 0.9500 . ?
C20 C15 1.395(17) . ?
C59 C62 1.490(18) . ?
C32 H027 0.9500 . ?
C32 C31 1.412(17) . ?
C6 H028 0.9500 . ?
C53 H029 0.9500 . ?
C53 C52 1.361(16) . ?
C8 C9 1.413(16) . ?
C8 C13 1.428(16) . ?
C15 C16 1.400(16) . ?
C70 H02C 0.9500 . ?
C70 C71 1.368(18) . ?
C9 H02D 0.9500 . ?
C9 C10 1.421(17) . ?
C12 H02E 0.9500 . ?
C12 C13 1.326(18) . ?
C12 C11 1.431(18) . ?
C73 H02F 0.9500 . ?
C73 C74 1.276(18) . ?
C73 C72 1.474(19) . ?
C50 H02G 0.9500 . ?
C50 C51 1.343(18) . ?
C16 H02H 0.9500 . ?
C16 C17 1.391(15) . ?
C74 H02I 0.9500 . ?
C13 H02K 0.9500 . ?
C34 H02a 0.9800 . ?
C34 H02b 0.9800 . ?
C34 H02j 0.9800 . ?
C17 H02M 0.9500 . ?
C17 C18 1.357(19) . ?
C52 C51 1.394(18) . ?
C51 H02O 0.9500 . ?
C18 C21 1.506(16) . ?
C72 C71 1.396(17) . ?
C11 C10 1.359(18) . ?
C10 H02V 0.9500 . ?
C71 H02W 0.9500 . ?
C14 H02l 0.9800 . ?
C14 H02n 0.9800 . ?
C14 H02p 0.9800 . ?
C55 H02q 0.9800 . ?
C55 H02r 0.9800 . ?
C55 H02s 0.9800 . ?
C75 H03a 0.9800 . ?
C75 H03b 0.9800 . ?
C75 H03c 0.9800 . ?
O5 C83 1.436(17) . ?
O5 C86 1.434(17) . ?
C83 H3a 0.9900 . ?
C83 H3b 0.9900 . ?
C83 C84 1.533(16) . ?
C84 H4a 0.9900 . ?
C84 H4b 0.9900 . ?
C84 C85 1.539(16) . ?
C85 H5a 0.9900 . ?
C85 H5b 0.9900 . ?
C85 C86 1.526(16) . ?
C86 H6a 0.9900 . ?
C86 H6b 0.9900 . ?

loop_
_geom_torsion_atom_site_label_1
_geom_torsion_atom_site_label_2
_geom_torsion_atom_site_label_3
_geom_torsion_atom_site_label_4
_geom_torsion
_geom_torsion_site_symmetry_1
_geom_torsion_site_symmetry_2
_geom_torsion_site_symmetry_3
_geom_torsion_site_symmetry_4
_geom_torsion_publ_flag
Bi1 N1 C24 C23 8.1(7) . . . . ?
Bi1 N1 C24 C25 -174.5(7) . . . . ?
Bi1 N1 C27 C26 173.8(11) . . . . ?
Bi1 N1 C27 C28 -14.0(11) . . . . ?
Bi1 N2 C23 C22 -168.9(7) . . . . ?
Bi1 N2 C23 C24 11.7(8) . . . . ?
Bi1 N2 C3 C4 -9.5(8) . . . . ?
Bi1 N2 C3 C2 169.5(7) . . . . ?
Bi1 N3 C4 C3 -10.7(8) . . . . ?
Bi1 N3 C4 C5 167.3(8) . . . . ?
Bi1 N3 C7 C6 -166.2(11) . . . . ?
Bi1 N3 C7 C8 14.5(10) . . . . ?
Bi2 N5 C64 C63 -167.1(8) . . . . ?
Bi2 N5 C64 C65 10.2(8) . . . . ?
Bi2 N5 C44 C43 169.1(8) . . . . ?
Bi2 N5 C44 C45 -6.7(8) . . . . ?
Bi2 N4 C65 C64 4.7(8) . . . . ?
Bi2 N4 C65 C66 177.1(8) . . . . ?
Bi2 N4 C68 C69 -0.3(12) . . . . ?
Bi2 N4 C68 C67 -175.8(12) . . . . ?
Bi2 N6 C45 C46 169.0(7) . . . . ?
Bi2 N6 C45 C44 -16.3(8) . . . . ?
Bi2 N6 C48 C47 -164.0(12) . . . . ?
Bi2 N6 C48 C49 16.0(12) . . . . ?
F11 C82 C79 C78 145.6(11) . . . . ?
F11 C82 C79 C80 -37.8(13) . . . . ?
F12 C82 C79 C78 27.5(13) . . . . ?
F12 C82 C79 C80 -156.0(10) . . . . ?
F6 C41 C38 C39 81.5(11) . . . . ?
F6 C41 C38 C37 -97.6(11) . . . . ?
N5 C64 C63 C42 -3.4(13) . . . . ?
N5 C64 C65 N4 -9.6(11) . . . . ?
N5 C64 C65 C66 -179.8(9) . . . . ?
N5 C44 C43 C42 -0.2(12) . . . . ?
N5 C44 C45 N6 15.6(11) . . . . ?
N5 C44 C45 C46 -171.2(9) . . . . ?
N1 C24 C23 N2 -13.0(11) . . . . ?
N1 C24 C23 C22 167.7(9) . . . . ?
N1 C24 C25 C26 -0.6(9) . . . . ?
N1 C24 C25 C35 -179.1(7) . . . . ?
N1 C27 C26 C25 -2.6(10) . . . . ?
N1 C27 C28 C33 -15.0(14) . . . . ?
N1 C27 C28 C29 162.5(11) . . . . ?
F2 C21 C18 C19 -96.2(13) . . . . ?
F2 C21 C18 C17 85.6(14) . . . . ?
F4 C41 C38 C39 -36.1(13) . . . . ?
F4 C41 C38 C37 144.8(10) . . . . ?
F10 C82 C79 C78 -91.9(12) . . . . ?
F10 C82 C79 C80 84.6(11) . . . . ?
F5 C41 C38 C39 -154.1(11) . . . . ?
F5 C41 C38 C37 26.7(13) . . . . ?
N2 C23 C22 C1 0.8(12) . . . . ?
N2 C23 C24 C25 170.4(9) . . . . ?
N2 C3 C4 N3 13.2(11) . . . . ?
N2 C3 C4 C5 -164.1(10) . . . . ?
N2 C3 C2 C1 -1.4(12) . . . . ?
F3 C21 C18 C19 145.7(12) . . . . ?
F3 C21 C18 C17 -32.6(15) . . . . ?
F1 C21 C18 C19 23.2(15) . . . . ?
F1 C21 C18 C17 -155.1(12) . . . . ?
N4 C65 C64 C63 167.6(10) . . . . ?
N4 C65 C66 C67 -0.6(10) . . . . ?
N4 C65 C66 C76 -177.2(8) . . . . ?
N4 C68 C69 C70 -143.0(11) . . . . ?
N4 C68 C69 C74 34.0(14) . . . . ?
N4 C68 C67 C66 0.3(11) . . . . ?
N6 C45 C46 C56 -177.3(8) . . . . ?
N6 C45 C46 C47 -1.1(10) . . . . ?
N6 C45 C44 C43 -160.2(10) . . . . ?
N6 C48 C47 C46 -1.0(10) . . . . ?
N6 C48 C49 C54 21.7(13) . . . . ?
N6 C48 C49 C50 -154.6(11) . . . . ?
O1 C11 C12 C13 178.7(11) . . . . ?
O1 C11 C10 C9 -176.7(14) . . . . ?
O3 C52 C53 C54 -176.7(12) . . . . ?
O3 C52 C51 C50 -179.6(12) . . . . ?
C23 C22 C1 C2 -1.4(12) . . . . ?
C23 C24 C25 C26 176.2(13) . . . . ?
C23 C24 C25 C35 -2.3(16) . . . . ?
O2 C31 C30 C29 178.9(10) . . . . ?
O2 C31 C32 C33 177.8(11) . . . . ?
F8 C62 C59 C58 -111.5(12) . . . . ?
F8 C62 C59 C60 62.9(13) . . . . ?
C22 C1 C2 C3 1.7(12) . . . . ?
O4 C72 C73 C74 -179.4(15) . . . . ?
O4 C72 C71 C70 178.8(13) . . . . ?
C63 C64 C65 C66 -2.6(15) . . . . ?
C63 C42 C43 C44 0.6(13) . . . . ?
N3 C4 C3 C2 -165.7(9) . . . . ?
N3 C4 C5 C6 1.3(10) . . . . ?
N3 C4 C5 C15 -179.1(9) . . . . ?
N3 C7 C6 C5 1.7(10) . . . . ?
N3 C7 C8 C9 -136.8(11) . . . . ?
N3 C7 C8 C13 34.7(13) . . . . ?
C1 C2 C3 C4 177.5(9) . . . . ?
C61 C56 C46 C47 -129.6(11) . . . . ?
C61 C56 C46 C45 46.0(14) . . . . ?
C61 C56 C57 C58 0.2(13) . . . . ?
C61 C60 C59 C58 -5.3(14) . . . . ?
C61 C60 C59 C62 180.0(11) . . . . ?
C40 C35 C25 C26 133.2(11) . . . . ?
C40 C35 C25 C24 -48.5(12) . . . . ?
C40 C35 C36 C37 2.4(12) . . . . ?
C40 C39 C38 C37 2.1(13) . . . . ?
C40 C39 C38 C41 -177.1(11) . . . . ?
C25 C26 C27 C28 -174.3(9) . . . . ?
C25 C35 C36 C37 179.8(10) . . . . ?
F7 C62 C59 C58 5.6(15) . . . . ?
F7 C62 C59 C60 -180.0(11) . . . . ?
C26 C27 C28 C33 155.5(12) . . . . ?
C26 C27 C28 C29 -27.0(14) . . . . ?
C33 C28 C29 C30 2.6(12) . . . . ?
C33 C32 C31 C30 5.4(12) . . . . ?
C64 C65 C66 C67 170.1(14) . . . . ?
C64 C65 C66 C76 -6.4(17) . . . . ?
C35 C36 C37 C38 -1.6(14) . . . . ?
C43 C44 C45 C46 13.0(14) . . . . ?
C46 C56 C57 C58 -177.8(11) . . . . ?
C46 C47 C48 C49 179.0(8) . . . . ?
F9 C62 C59 C58 126.9(13) . . . . ?
F9 C62 C59 C60 -58.6(15) . . . . ?
C28 C29 C30 C31 4.0(13) . . . . ?
C4 C5 C6 C7 -1.8(11) . . . . ?
C4 C5 C15 C20 49.7(15) . . . . ?
C4 C5 C15 C16 -131.7(14) . . . . ?
C79 C78 C77 C76 -2.9(15) . . . . ?
C79 C80 C81 C76 1.2(13) . . . . ?
C54 C49 C48 C47 -158.3(11) . . . . ?
C54 C49 C50 C51 3.8(14) . . . . ?
C54 C53 C52 C51 2.8(15) . . . . ?
C69 C68 C67 C66 -174.5(14) . . . . ?
C69 C70 C71 C72 0.9(16) . . . . ?
C69 C74 C73 C72 0.5(15) . . . . ?
C78 C77 C76 C66 -172.9(12) . . . . ?
C78 C77 C76 C81 3.5(14) . . . . ?
C65 C66 C67 C68 0.2(10) . . . . ?
C65 C66 C76 C77 126.4(13) . . . . ?
C65 C66 C76 C81 -50.0(14) . . . . ?
C56 C57 C58 C59 -2.6(14) . . . . ?
C67 C66 C76 C77 -49.6(13) . . . . ?
C67 C66 C76 C81 134.0(11) . . . . ?
C29 C30 C31 C32 -8.0(13) . . . . ?
C36 C37 C38 C39 -0.6(13) . . . . ?
C36 C37 C38 C41 178.5(11) . . . . ?
C47 C48 C49 C50 25.4(14) . . . . ?
C49 C50 C51 C52 -4.3(15) . . . . ?
C66 C76 C81 C80 173.8(11) . . . . ?
C7 C6 C5 C15 178.5(9) . . . . ?
C7 C8 C9 C10 172.1(12) . . . . ?
C7 C8 C13 C12 -170.3(12) . . . . ?
C80 C81 C76 C77 -2.7(13) . . . . ?
C19 C20 C15 C5 178.3(11) . . . . ?
C19 C20 C15 C16 -0.4(14) . . . . ?
C19 C18 C17 C16 3.1(14) . . . . ?
C5 C15 C16 C17 -176.5(11) . . . . ?
C20 C15 C16 C17 2.2(13) . . . . ?
C53 C52 C51 C50 0.9(15) . . . . ?
C8 C9 C10 C11 -1.6(15) . . . . ?
C8 C13 C12 C11 -2.0(16) . . . . ?
C15 C16 C17 C18 -3.5(14) . . . . ?
C70 C71 C72 C73 0.1(18) . . . . ?
C9 C10 C11 C12 1.5(16) . . . . ?
C16 C17 C18 C21 -178.7(12) . . . . ?
O5 C83 C84 C85 -36(6) . . . . ?
O5 C86 C85 C84 15(6) . . . . ?
C83 C84 C85 C86 11(5) . . . . ?

loop_
_restr_distance_atom_site_label_1
_restr_distance_atom_site_label_2
_restr_distance_site_symmetry_2
_restr_distance_target
_restr_distance_target_weight_param
_restr_distance_diff
O5 C83 1 1.4400 0.0200 0.0037
O5 C84 1 2.3800 0.0400 -0.0135
O5 C85 1 2.3800 0.0400 -0.0351
O5 C86 1 1.4400 0.0200 0.0062
C83 C84 1 1.5300 0.0200 -0.0025
C83 C85 1 2.3800 0.0400 0.0178
C84 C85 1 1.5400 0.0200 0.0015
C84 C86 1 2.3800 0.0400 -0.0260
C85 C86 1 1.5300 0.0200 0.0040

loop_
_restr_equal_distance_atom_site_label_1
_restr_equal_distance_atom_site_label_2
_restr_equal_distance_site_symmetry_2
_restr_equal_distance_class_id
O5 C83 1 1
O5 C84 1 2
O5 C85 1 2
O5 C86 1 1
C83 C84 1 3
C83 C85 1 4
C84 C85 1 3
C84 C86 1 4
C85 C86 1 3

loop_
_restr_equal_distance_class_class_id
_restr_equal_distance_class_target_weight_param
_restr_equal_distance_class_average
_restr_equal_distance_class_esd
_restr_equal_distance_class_diff_max
1 0.0200 1.4350 0.0012 0.0012
2 0.0400 2.4043 0.0108 0.0108
3 0.0200 1.5323 0.0051 0.0064
4 0.0400 2.3841 0.0219 0.0219

loop_
_restr_U_similar_atom_site_label_1
_restr_U_similar_atom_site_label_2
_restr_U_similar_weight_param
O5 C83 0.0400
O5 C86 0.0400
C83 C84 0.0400
C84 C85 0.0400
C85 C86 0.0400

loop_
_restr_rigu_atom_site_label_1
_restr_rigu_atom_site_label_2
_restr_rigu_target_weight_param
_restr_rigu_u13_diff
_restr_rigu_u23_diff
_restr_rigu_u33_diff
O5 C83 0.001000 -0.000049 -0.000057 0.000189
O5 C84 0.001000 0.000196 0.000417 0.000100
O5 C85 0.001000 -0.000241 -0.000281 0.000237
O5 C86 0.001000 0.000175 -0.000345 0.000239
C83 C84 0.001000 -0.000312 -0.000043 -0.000172
C83 C85 0.001000 0.000100 0.000586 0.000096
C83 C86 0.001000 0.000115 0.000224 0.000126
C84 C85 0.001000 -0.000102 -0.000100 0.000105
C84 C86 0.001000 -0.000127 -0.000171 0.000256
C85 C86 0.001000 -0.000116 -0.000044 0.000103
